data_4307241
loop_
_publ_author_name
'Pierre Thu\'ery'

_publ_contact_author_address
;
      CEA/Saclay, SCM (CNRS URA 331)
      B\^at. 125
      91191 Gif-sur-Yvette
      France
;
_publ_contact_author_email pierre.thuery@cea.fr
_publ_contact_author_fax '33 1 69 08 66 40'
_publ_contact_author_name 'P. Thu\'ery'
_publ_contact_author_phone '33 1 69 08 63 29'
_publ_section_title
;
Uranyl Ion Complexation by Citric and Citramalic Acids in the Presence of
Diamines
;
_journal_name_full 'Inorganic Chemistry'
_journal_page_first 2307
_journal_page_last 2315
_journal_paper_doi 10.1021/ic061772k
_journal_volume 46
_journal_year 2007
_chemical_absolute_configuration ad
_chemical_formula_sum 'C16 H24 N2 O14 U2'
_chemical_formula_weight 944.43
_space_group_IT_number 4
_symmetry_cell_setting monoclinic
_symmetry_space_group_name_Hall 'P 2yb'
_symmetry_space_group_name_H-M 'P 1 21 1'
_atom_sites_solution_hydrogens geom
_atom_sites_solution_primary direct
_atom_sites_solution_secondary difmap
_audit_creation_method SHELXL-97
_cell_angle_alpha 90.00
_cell_angle_beta 100.247(3)
_cell_angle_gamma 90.00
_cell_formula_units_Z 2
_cell_length_a 8.3086(4)
_cell_length_b 10.3366(3)
_cell_length_c 14.0153(7)
_cell_measurement_reflns_used 39066
_cell_measurement_temperature 100(2)
_cell_measurement_theta_max 25.68
_cell_measurement_theta_min 2.95
_cell_volume 1184.47(9)
_computing_cell_refinement 'HKL2000 (Otwinowski & Minor, 1997)'
_computing_data_collection 'COLLECT (Hooft, 1998)'
_computing_data_reduction 'HKL2000 (Otwinowski & Minor, 1997)'
_computing_molecular_graphics 'SHELXTL (Sheldrick, 1999)'
_computing_publication_material 'SHELXTL (Sheldrick, 1999); PLATON (Spek, 2003)'
_computing_structure_refinement 'SHELXL-97 (Sheldrick, 1997)'
_computing_structure_solution 'SHELXS-97 (Sheldrick, 1997)'
_diffrn_ambient_temperature 100(2)
_diffrn_measured_fraction_theta_full 0.998
_diffrn_measured_fraction_theta_max 0.998
_diffrn_measurement_device_type 'Nonius Kappa-CCD area-detector diffractometer'
_diffrn_measurement_method 'two \f and five \w scans with 2\% steps'
_diffrn_radiation_monochromator graphite
_diffrn_radiation_source 'fine-focus sealed tube'
_diffrn_radiation_type MoK\a
_diffrn_radiation_wavelength 0.71073
_diffrn_reflns_av_R_equivalents 0.0514
_diffrn_reflns_av_sigmaI/netI 0.0239
_diffrn_reflns_limit_h_max 10
_diffrn_reflns_limit_h_min -10
_diffrn_reflns_limit_k_max 12
_diffrn_reflns_limit_k_min -12
_diffrn_reflns_limit_l_max 17
_diffrn_reflns_limit_l_min -17
_diffrn_reflns_number 39066
_diffrn_reflns_theta_full 25.68
_diffrn_reflns_theta_max 25.68
_diffrn_reflns_theta_min 2.95
_diffrn_standards_decay_% 0
_diffrn_standards_interval_time 0
_diffrn_standards_number 0
_exptl_absorpt_coefficient_mu 13.726
_exptl_absorpt_correction_T_max 0.168
_exptl_absorpt_correction_T_min 0.107
_exptl_absorpt_correction_type multi-scan
_exptl_absorpt_process_details 'SCALEPACK (Otwinowski & Minor, 1997)'
_exptl_crystal_colour 'translucent dark yellow'
_exptl_crystal_density_diffrn 2.648
_exptl_crystal_description parallelepiped
_exptl_crystal_F_000 860
_exptl_crystal_size_max 0.15
_exptl_crystal_size_mid 0.15
_exptl_crystal_size_min 0.13
_refine_diff_density_max 2.416
_refine_diff_density_min -1.811
_refine_diff_density_rms 0.340
_refine_ls_abs_structure_details 'Flack H D (1983), Acta Cryst. A39, 876-881'
_refine_ls_abs_structure_Flack -0.001(19)
_refine_ls_extinction_method none
_refine_ls_goodness_of_fit_ref 1.055
_refine_ls_hydrogen_treatment constr
_refine_ls_matrix_type full
_refine_ls_number_parameters 310
_refine_ls_number_reflns 4483
_refine_ls_number_restraints 1
_refine_ls_restrained_S_all 1.057
_refine_ls_R_factor_all 0.0448
_refine_ls_R_factor_gt 0.0442
_refine_ls_shift/su_max 0.000
_refine_ls_shift/su_mean 0.000
_refine_ls_structure_factor_coef Fsqd
_refine_ls_weighting_details 'calc w=1/[\s^2^(Fo^2^)+(0.0670P)^2^+24.4370P] where P=(Fo^2^+2Fc^2^)/3'
_refine_ls_weighting_scheme calc
_refine_ls_wR_factor_gt 0.1157
_refine_ls_wR_factor_ref 0.1161
_reflns_number_gt 4412
_reflns_number_total 4483
_reflns_threshold_expression >2sigma(I)
_cod_data_source_file ic061772ksi20060919_082125_3.cif
_cod_data_source_block 2
_cod_original_sg_symbol_H-M 'P 21'
_cod_database_code 4307241

loop_
_symmetry_equiv_pos_as_xyz
'x, y, z'
'-x, y+1/2, -z'

loop_
_atom_site_label
_atom_site_type_symbol
_atom_site_fract_x
_atom_site_fract_y
_atom_site_fract_z
_atom_site_U_iso_or_equiv
_atom_site_adp_type
_atom_site_occupancy
_atom_site_symmetry_multiplicity
_atom_site_calc_flag
_atom_site_refinement_flags
_atom_site_disorder_assembly
_atom_site_disorder_group
U1 U 0.75497(5) 0.26252(5) 0.70106(3) 0.02393(15) Uani 1 1 d . . .
U2 U 1.20775(6) 0.22831(5) 0.82855(3) 0.02339(15) Uani 1 1 d . . .
O1 O 0.7084(14) 0.0953(8) 0.7179(8) 0.030(2) Uani 1 1 d . . .
O2 O 0.7895(13) 0.4300(12) 0.6814(8) 0.034(3) Uani 1 1 d . . .
O3 O 1.2093(12) 0.0545(11) 0.8508(9) 0.030(2) Uani 1 1 d . . .
O4 O 1.2192(14) 0.3935(9) 0.8058(9) 0.040(3) Uani 1 1 d . . .
O5 O 1.0210(11) 0.2088(11) 0.6770(7) 0.025(2) Uani 1 1 d . . .
O6 O 0.7707(11) 0.2201(12) 0.5374(7) 0.031(2) Uani 1 1 d . . .
O7 O 0.9106(12) 0.1999(11) 0.4195(7) 0.030(2) Uani 1 1 d . . .
O8 O 1.3594(13) 0.1784(12) 0.7076(8) 0.035(3) Uani 1 1 d . . .
O9 O 1.4809(12) 0.2907(11) 0.6052(7) 0.032(3) Uani 1 1 d . . .
O10 O 0.9337(10) 0.2519(11) 0.8533(6) 0.0227(19) Uani 1 1 d . . .
O11 O 1.1850(11) 0.2585(12) 0.9925(7) 0.029(2) Uani 1 1 d . . .
O12 O 1.0420(11) 0.2567(11) 1.1108(7) 0.031(2) Uani 1 1 d . . .
O13 O 0.6005(12) 0.3368(11) 0.8156(7) 0.027(2) Uani 1 1 d . . .
O14 O 0.4814(10) 0.2471(13) 0.9276(7) 0.031(2) Uani 1 1 d . . .
N1 N 0.6165(13) 0.2251(14) 0.3125(7) 0.025(2) Uani 1 1 d . . .
H1 H 0.7168 0.2219 0.3568 0.030 Uiso 1 1 d R . .
N2 N 0.3465(13) 0.2584(14) 0.2044(7) 0.025(2) Uani 1 1 d . . .
H2 H 0.2386 0.2831 0.1695 0.030 Uiso 1 1 d R . .
C1 C 1.0562(17) 0.1793(14) 0.5846(9) 0.024(3) Uani 1 1 d . . .
C2 C 0.9016(17) 0.2021(14) 0.5070(11) 0.021(3) Uani 1 1 d . . .
C3 C 1.1917(16) 0.2654(18) 0.5617(11) 0.033(3) Uani 1 1 d . . .
H3A H 1.1596 0.3551 0.5661 0.039 Uiso 1 1 calc R . .
H3B H 1.2060 0.2494 0.4955 0.039 Uiso 1 1 calc R . .
C4 C 1.3539(15) 0.2438(16) 0.6291(9) 0.022(3) Uani 1 1 d . . .
C5 C 1.090(2) 0.0350(16) 0.5772(12) 0.036(4) Uani 1 1 d . . .
H5A H 1.1868 0.0127 0.6226 0.054 Uiso 1 1 calc R . .
H5B H 1.1059 0.0149 0.5127 0.054 Uiso 1 1 calc R . .
H5C H 0.9988 -0.0134 0.5918 0.054 Uiso 1 1 calc R . .
C6 C 0.8992(16) 0.2225(15) 0.9459(9) 0.025(3) Uani 1 1 d . . .
C7 C 1.0523(16) 0.2478(16) 1.0228(9) 0.025(3) Uani 1 1 d . . .
C8 C 0.7591(15) 0.3119(14) 0.9710(9) 0.021(3) Uani 1 1 d . . .
H8A H 0.7413 0.2924 1.0360 0.025 Uiso 1 1 calc R . .
H8B H 0.7927 0.4016 0.9697 0.025 Uiso 1 1 calc R . .
C9 C 0.6013(19) 0.2930(15) 0.9002(11) 0.028(4) Uani 1 1 d . . .
C10 C 0.8529(17) 0.0826(15) 0.9565(11) 0.030(3) Uani 1 1 d . . .
H10A H 0.7454 0.0674 0.9199 0.045 Uiso 1 1 calc R . .
H10B H 0.8537 0.0636 1.0236 0.045 Uiso 1 1 calc R . .
H10C H 0.9301 0.0277 0.9326 0.045 Uiso 1 1 calc R . .
C11 C 0.6395(19) 0.3083(18) 0.2287(14) 0.043(4) Uani 1 1 d . . .
H11A H 0.6959 0.2603 0.1851 0.051 Uiso 1 1 calc R . .
H11B H 0.7046 0.3837 0.2516 0.051 Uiso 1 1 calc R . .
C12 C 0.4681(19) 0.3507(15) 0.1751(12) 0.034(4) Uani 1 1 d . . .
H12A H 0.4447 0.4384 0.1931 0.041 Uiso 1 1 calc R . .
H12B H 0.4635 0.3476 0.1055 0.041 Uiso 1 1 calc R . .
C13 C 0.547(2) 0.1005(18) 0.2779(17) 0.053(5) Uani 1 1 d . . .
H13A H 0.5071 0.0551 0.3297 0.063 Uiso 1 1 calc R . .
H13B H 0.6291 0.0473 0.2558 0.063 Uiso 1 1 calc R . .
C14 C 0.404(2) 0.1274(16) 0.1930(13) 0.039(4) Uani 1 1 d . . .
H14A H 0.4409 0.1189 0.1315 0.046 Uiso 1 1 calc R . .
H14B H 0.3159 0.0661 0.1944 0.046 Uiso 1 1 calc R . .
C15 C 0.500(2) 0.296(2) 0.3668(13) 0.051(5) Uani 1 1 d . . .
H15A H 0.5014 0.2568 0.4297 0.062 Uiso 1 1 calc R . .
H15B H 0.5324 0.3860 0.3764 0.062 Uiso 1 1 calc R . .
C16 C 0.3299(19) 0.287(2) 0.3060(11) 0.044(4) Uani 1 1 d . . .
H16A H 0.2682 0.2191 0.3307 0.052 Uiso 1 1 calc R . .
H16B H 0.2721 0.3682 0.3088 0.052 Uiso 1 1 calc R . .

loop_
_atom_site_aniso_label
_atom_site_aniso_U_11
_atom_site_aniso_U_22
_atom_site_aniso_U_33
_atom_site_aniso_U_23
_atom_site_aniso_U_13
_atom_site_aniso_U_12
U1 0.0135(2) 0.0407(3) 0.0158(2) 0.00068(19) -0.00205(18) 0.00048(19)
U2 0.0122(2) 0.0413(3) 0.0153(2) -0.00221(19) -0.00126(18) 0.00150(19)
O1 0.031(4) 0.025(4) 0.034(4) 0.006(3) 0.003(3) -0.014(3)
O2 0.026(5) 0.048(7) 0.029(6) 0.003(5) 0.007(5) 0.010(5)
O3 0.022(5) 0.034(6) 0.035(6) 0.005(5) 0.005(4) 0.003(4)
O4 0.029(4) 0.063(5) 0.030(4) -0.005(4) 0.008(4) -0.003(4)
O5 0.019(4) 0.041(5) 0.015(4) -0.004(4) 0.002(3) 0.005(4)
O6 0.017(4) 0.057(6) 0.019(4) -0.005(4) 0.001(3) 0.003(4)
O7 0.021(4) 0.050(6) 0.018(4) -0.004(4) -0.001(4) 0.009(4)
O8 0.029(6) 0.048(7) 0.026(5) -0.009(5) 0.002(4) 0.004(5)
O9 0.017(5) 0.052(7) 0.024(5) 0.005(5) -0.003(4) 0.006(4)
O10 0.019(4) 0.037(5) 0.011(4) 0.003(4) -0.001(3) 0.001(4)
O11 0.014(4) 0.043(6) 0.027(5) -0.006(5) -0.007(4) 0.004(5)
O12 0.023(4) 0.043(5) 0.022(4) -0.009(4) -0.007(3) -0.003(4)
O13 0.019(5) 0.049(6) 0.015(5) -0.003(4) 0.006(4) 0.004(4)
O14 0.010(4) 0.060(8) 0.023(5) -0.004(5) -0.001(3) -0.004(5)
N1 0.017(5) 0.040(7) 0.016(5) -0.003(5) -0.003(4) 0.003(5)
N2 0.018(5) 0.041(7) 0.014(5) 0.003(5) -0.001(4) 0.002(5)
C1 0.022(7) 0.038(8) 0.011(6) -0.002(5) -0.002(5) 0.005(6)
C2 0.018(6) 0.014(6) 0.030(6) 0.000(5) 0.000(5) -0.001(5)
C3 0.016(6) 0.050(9) 0.030(7) -0.003(7) -0.005(5) -0.001(7)
C4 0.016(5) 0.029(7) 0.021(5) 0.002(5) 0.002(4) 0.006(5)
C5 0.036(9) 0.038(9) 0.029(8) 0.000(6) -0.006(7) 0.015(7)
C6 0.018(6) 0.039(8) 0.020(6) -0.004(6) 0.005(5) 0.005(6)
C7 0.024(6) 0.040(10) 0.011(5) -0.001(6) 0.003(5) 0.011(7)
C8 0.009(5) 0.035(6) 0.019(5) -0.009(5) 0.000(4) 0.001(5)
C9 0.028(8) 0.031(9) 0.023(7) -0.010(6) -0.003(6) 0.014(6)
C10 0.020(7) 0.043(9) 0.024(7) 0.007(6) -0.002(5) -0.008(6)
C11 0.019(8) 0.051(10) 0.053(11) 0.017(8) -0.011(7) -0.001(7)
C12 0.029(8) 0.030(8) 0.038(9) 0.013(7) -0.009(7) 0.000(6)
C13 0.044(11) 0.030(9) 0.078(15) 0.010(9) -0.006(10) 0.009(8)
C14 0.044(10) 0.030(8) 0.037(9) -0.008(7) -0.005(7) -0.004(7)
C15 0.029(9) 0.090(16) 0.030(9) -0.005(9) -0.009(7) 0.012(9)
C16 0.024(8) 0.080(14) 0.024(8) 0.001(8) -0.003(6) 0.016(8)

loop_
_atom_type_symbol
_atom_type_description
_atom_type_scat_dispersion_real
_atom_type_scat_dispersion_imag
_atom_type_scat_source
C C 0.0033 0.0016 'International Tables Vol C Tables 4.2.6.8 and 6.1.1.4'
H H 0.0000 0.0000 'International Tables Vol C Tables 4.2.6.8 and 6.1.1.4'
N N 0.0061 0.0033 'International Tables Vol C Tables 4.2.6.8 and 6.1.1.4'
O O 0.0106 0.0060 'International Tables Vol C Tables 4.2.6.8 and 6.1.1.4'
U U -9.6767 9.6646 'International Tables Vol C Tables 4.2.6.8 and 6.1.1.4'

loop_
_geom_angle_atom_site_label_1
_geom_angle_atom_site_label_2
_geom_angle_atom_site_label_3
_geom_angle
_geom_angle_site_symmetry_1
_geom_angle_site_symmetry_3
_geom_angle_publ_flag
O2 U1 O1 176.8(5) . . ?
O2 U1 O13 84.9(5) . . ?
O1 U1 O13 93.9(5) . . ?
O2 U1 O5 91.5(5) . . ?
O1 U1 O5 91.2(5) . . ?
O13 U1 O5 144.3(3) . . ?
O2 U1 O6 89.6(5) . . ?
O1 U1 O6 89.9(5) . . ?
O13 U1 O6 148.6(3) . . ?
O5 U1 O6 66.6(3) . . ?
O2 U1 O10 95.2(4) . . ?
O1 U1 O10 87.3(4) . . ?
O13 U1 O10 74.5(3) . . ?
O5 U1 O10 70.5(3) . . ?
O6 U1 O10 136.9(3) . . ?
O2 U1 O9 87.7(4) . 1_455 ?
O1 U1 O9 89.1(5) . 1_455 ?
O13 U1 O9 76.6(3) . 1_455 ?
O5 U1 O9 138.9(3) . 1_455 ?
O6 U1 O9 72.3(3) . 1_455 ?
O10 U1 O9 150.5(3) . 1_455 ?
O4 U2 O3 176.3(6) . . ?
O4 U2 O8 91.7(5) . . ?
O3 U2 O8 85.3(5) . . ?
O4 U2 O11 93.8(5) . . ?
O3 U2 O11 87.9(5) . . ?
O8 U2 O11 151.7(3) . . ?
O4 U2 O10 90.7(5) . . ?
O3 U2 O10 93.1(4) . . ?
O8 U2 O10 141.3(3) . . ?
O11 U2 O10 66.4(3) . . ?
O4 U2 O5 88.2(5) . . ?
O3 U2 O5 93.0(5) . . ?
O8 U2 O5 71.8(3) . . ?
O11 U2 O5 136.1(3) . . ?
O10 U2 O5 69.7(3) . . ?
O4 U2 O14 87.2(5) . 1_655 ?
O3 U2 O14 90.2(5) . 1_655 ?
O8 U2 O14 82.2(3) . 1_655 ?
O11 U2 O14 70.4(3) . 1_655 ?
O10 U2 O14 136.5(3) . 1_655 ?
O5 U2 O14 153.4(3) . 1_655 ?
C1 O5 U1 122.3(7) . . ?
C1 O5 U2 128.5(7) . . ?
U1 O5 U2 109.1(4) . . ?
C2 O6 U1 124.1(9) . . ?
C4 O8 U2 124.2(9) . . ?
C4 O9 U1 123.4(9) . 1_655 ?
C6 O10 U1 129.7(7) . . ?
C6 O10 U2 117.9(7) . . ?
U1 O10 U2 109.6(3) . . ?
C7 O11 U2 123.0(8) . . ?
C9 O13 U1 127.4(9) . . ?
C9 O14 U2 125.2(9) . 1_455 ?
C13 N1 C11 110.2(14) . . ?
C13 N1 C15 110.0(15) . . ?
C11 N1 C15 107.2(14) . . ?
C14 N2 C16 112.3(13) . . ?
C14 N2 C12 108.2(12) . . ?
C16 N2 C12 108.5(13) . . ?
O5 C1 C3 110.5(12) . . ?
O5 C1 C5 110.2(12) . . ?
C3 C1 C5 114.0(13) . . ?
O5 C1 C2 109.3(11) . . ?
C3 C1 C2 108.5(11) . . ?
C5 C1 C2 104.0(11) . . ?
O7 C2 O6 123.2(13) . . ?
O7 C2 C1 120.2(12) . . ?
O6 C2 C1 116.6(13) . . ?
C1 C3 C4 113.1(13) . . ?
O9 C4 O8 121.8(12) . . ?
O9 C4 C3 118.0(12) . . ?
O8 C4 C3 120.2(12) . . ?
O10 C6 C10 113.1(12) . . ?
O10 C6 C7 109.3(10) . . ?
C10 C6 C7 106.7(12) . . ?
O10 C6 C8 111.0(11) . . ?
C10 C6 C8 109.2(11) . . ?
C7 C6 C8 107.2(11) . . ?
O11 C7 O12 122.9(12) . . ?
O11 C7 C6 116.5(11) . . ?
O12 C7 C6 120.6(12) . . ?
C9 C8 C6 111.6(11) . . ?
O14 C9 O13 124.2(14) . . ?
O14 C9 C8 120.3(13) . . ?
O13 C9 C8 115.3(14) . . ?
N1 C11 C12 108.0(13) . . ?
N2 C12 C11 107.1(12) . . ?
N1 C13 C14 107.5(13) . . ?
N2 C14 C13 107.8(13) . . ?
C16 C15 N1 107.6(14) . . ?
N2 C16 C15 108.3(13) . . ?

loop_
_geom_bond_atom_site_label_1
_geom_bond_atom_site_label_2
_geom_bond_distance
_geom_bond_site_symmetry_2
_geom_bond_publ_flag
U1 O2 1.784(13) . ?
U1 O1 1.796(7) . ?
U1 O13 2.355(9) . ?
U1 O5 2.361(9) . ?
U1 O6 2.362(9) . ?
U1 O10 2.375(8) . ?
U1 O9 2.447(9) 1_455 ?
U1 U2 3.8831(7) . ?
U1 U2 5.1846(7) 1_455 ?
U2 O4 1.743(9) . ?
U2 O3 1.823(12) . ?
U2 O8 2.343(11) . ?
U2 O11 2.360(10) . ?
U2 O10 2.376(8) . ?
U2 O5 2.406(9) . ?
U2 O14 2.452(9) 1_655 ?
O5 C1 1.411(15) . ?
O6 C2 1.250(17) . ?
O7 C2 1.242(18) . ?
O8 C4 1.284(18) . ?
O9 C4 1.259(17) . ?
O9 U1 2.447(9) 1_655 ?
O10 C6 1.412(15) . ?
O11 C7 1.255(17) . ?
O12 C7 1.256(16) . ?
O13 C9 1.268(19) . ?
O14 C9 1.23(2) . ?
O14 U2 2.452(9) 1_455 ?
N1 C13 1.46(2) . ?
N1 C11 1.50(2) . ?
N1 C15 1.52(2) . ?
N2 C14 1.45(2) . ?
N2 C16 1.485(18) . ?
N2 C12 1.50(2) . ?
C1 C3 1.51(2) . ?
C1 C5 1.52(2) . ?
C1 C2 1.546(18) . ?
C3 C4 1.518(17) . ?
C6 C10 1.51(2) . ?
C6 C7 1.536(18) . ?
C6 C8 1.574(18) . ?
C8 C9 1.509(18) . ?
C11 C12 1.55(2) . ?
C13 C14 1.55(2) . ?
C15 C16 1.52(2) . ?

loop_
_geom_hbond_atom_site_label_D
_geom_hbond_atom_site_label_H
_geom_hbond_atom_site_label_A
_geom_hbond_distance_DH
_geom_hbond_distance_HA
_geom_hbond_distance_DA
_geom_hbond_angle_DHA
_geom_hbond_site_symmetry_A
N1 H1 O7 0.95 1.71 2.643(14) 169.0 .
N2 H2 O12 0.98 1.72 2.635(13) 155.6 1_454
